data_7063346
loop_
_publ_author_name
'Moskalik, Mikhail Yu.'
'Garagan, Ivan A.'
'Shainyan, Bagrat A.'
'Yarovaya, Olga I.'
'Ganin, Anton S.'
'Astakhova, Vera V.'
'Sterkhova, Irina V.'
'Zinchenko, Sergey V.'
'Salakhutdinov, Nariman F.'
'Radzhabov, Amirbek D.'

_publ_section_title
;
 Halosulfonamidation of camphene: chemo and stereoselectivity,
 rearrangement, solvent interception, heterocyclization
;
_journal_issue 30
_journal_name_full 'New Journal of Chemistry'
_journal_page_first 13506
_journal_page_last 13513
_journal_paper_doi 10.1039/D4NJ02582B
_journal_volume 48
_journal_year 2024
_chemical_formula_moiety 'C11 H20 Br N O2 S'
_chemical_formula_sum 'C11 H20 Br N O2 S'
_chemical_formula_weight 310.25
_chemical_melting_point 378,5
_chemical_name_systematic N-(1-(bromomethyl)-7,7-dimethylbicyclo[2.2.1]heptan-2-yl)methanesulfonamide
_space_group_crystal_system triclinic
_space_group_IT_number 2
_space_group_name_Hall '-P 1'
_space_group_name_H-M_alt 'P -1'
_atom_sites_solution_hydrogens geom
_atom_sites_solution_primary direct
_atom_sites_solution_secondary difmap
_audit_creation_method SHELXL-2014/7
_audit_update_record
;
2022-06-07 deposited with the CCDC.	2024-07-01 downloaded from the CCDC.
;
_cell_angle_alpha 75.459(14)
_cell_angle_beta 80.375(16)
_cell_angle_gamma 83.214(15)
_cell_formula_units_Z 2
_cell_length_a 7.546(4)
_cell_length_b 8.634(4)
_cell_length_c 10.975(5)
_cell_measurement_reflns_used 190
_cell_measurement_temperature 273(2)
_cell_measurement_theta_max 25
_cell_measurement_theta_min 5
_cell_volume 680.2(6)
_computing_cell_refinement 'Bruker SAINT'
_computing_data_collection 'Bruker APEX2'
_computing_data_reduction 'Bruker SAINT'
_computing_molecular_graphics 'Bruker SHELXTL'
_computing_publication_material 'Bruker SHELXTL'
_computing_structure_refinement 'SHELXL-2013 (Sheldrick 2013)'
_computing_structure_solution 'SHELXS-97 (Sheldrick 2008)'
_diffrn_ambient_temperature 273(2)
_diffrn_measured_fraction_theta_full 0.998
_diffrn_measured_fraction_theta_max 0.981
_diffrn_measurement_device_type 'Bruker D8 VENTURE PHOTON 100 CMOS'
_diffrn_measurement_method '\f and \w scans'
_diffrn_radiation_type MoK\a
_diffrn_radiation_wavelength 0.71073
_diffrn_reflns_av_R_equivalents 0.1604
_diffrn_reflns_av_unetI/netI 0.1370
_diffrn_reflns_Laue_measured_fraction_full 0.998
_diffrn_reflns_Laue_measured_fraction_max 0.981
_diffrn_reflns_limit_h_max 10
_diffrn_reflns_limit_h_min -10
_diffrn_reflns_limit_k_max 11
_diffrn_reflns_limit_k_min -12
_diffrn_reflns_limit_l_max 15
_diffrn_reflns_limit_l_min -15
_diffrn_reflns_number 20988
_diffrn_reflns_point_group_measured_fraction_full 0.998
_diffrn_reflns_point_group_measured_fraction_max 0.981
_diffrn_reflns_theta_full 25.242
_diffrn_reflns_theta_max 30.211
_diffrn_reflns_theta_min 2.445
_diffrn_source IuS
_exptl_absorpt_coefficient_mu 3.163
_exptl_absorpt_correction_T_max 0.7460
_exptl_absorpt_correction_T_min 0.3260
_exptl_absorpt_correction_type multi-scan
_exptl_crystal_colour yellow
_exptl_crystal_density_diffrn 1.515
_exptl_crystal_description plate
_exptl_crystal_F_000 320
_exptl_crystal_recrystallization_method 'Re-crystallisation from solvent: ether:hexane'
_exptl_crystal_size_max 0.420
_exptl_crystal_size_mid 0.350
_exptl_crystal_size_min 0.050
_refine_diff_density_max 0.526
_refine_diff_density_min -0.870
_refine_diff_density_rms 0.122
_refine_ls_extinction_method none
_refine_ls_goodness_of_fit_ref 1.034
_refine_ls_hydrogen_treatment constr
_refine_ls_matrix_type full
_refine_ls_number_parameters 148
_refine_ls_number_reflns 3982
_refine_ls_number_restraints 0
_refine_ls_restrained_S_all 1.034
_refine_ls_R_factor_all 0.1647
_refine_ls_R_factor_gt 0.0775
_refine_ls_shift/su_max 0.000
_refine_ls_shift/su_mean 0.000
_refine_ls_structure_factor_coef Fsqd
_refine_ls_weighting_details 'w=1/[\s^2^(Fo^2^)+(0.0742P)^2^+1.1921P] where P=(Fo^2^+2Fc^2^)/3'
_refine_ls_weighting_scheme calc
_refine_ls_wR_factor_gt 0.1720
_refine_ls_wR_factor_ref 0.1989
_reflns_Friedel_coverage 0.000
_reflns_number_gt 2207
_reflns_number_total 3982
_reflns_threshold_expression 'I > 2\s(I)'
_cod_data_source_file d4nj02582b2.cif
_cod_data_source_block mo_Garagan_102RA_0m
_cod_depositor_comments 'Adding full bibliography for 7063345--7063349.cif.'
_cod_original_cell_volume 680.2(5)
_cod_database_code 7063346
_shelx_shelxl_version_number 2014/7
_shelx_space_group_comment
;
The symmetry employed for this shelxl refinement is uniquely defined
by the following loop, which should always be used as a source of
symmetry information in preference to the above space-group names.
They are only intended as comments.
;
_shelx_estimated_absorpt_t_min 0.350
_shelx_estimated_absorpt_t_max 0.858

loop_
_space_group_symop_operation_xyz
'x, y, z'
'-x, -y, -z'

loop_
_atom_site_label
_atom_site_type_symbol
_atom_site_fract_x
_atom_site_fract_y
_atom_site_fract_z
_atom_site_U_iso_or_equiv
_atom_site_adp_type
_atom_site_occupancy
_atom_site_site_symmetry_order
_atom_site_calc_flag
_atom_site_refinement_flags_posn
_atom_site_refinement_flags_adp
_atom_site_refinement_flags_occupancy
_atom_site_disorder_assembly
_atom_site_disorder_group
Br1 Br 0.24464(9) 0.36350(7) 0.39279(6) 0.0616(3) Uani 1 1 d . . . . .
S1 S 0.71735(16) 0.56450(17) 0.08579(12) 0.0404(3) Uani 1 1 d . . . . .
O1 O 0.7116(5) 0.5567(6) -0.0431(4) 0.0604(12) Uani 1 1 d . . . . .
O2 O 0.8460(5) 0.6601(6) 0.1071(4) 0.0644(13) Uani 1 1 d . . . . .
N1 N 0.5190(5) 0.6319(5) 0.1401(4) 0.0386(10) Uani 1 1 d . . . . .
H4 H 0.4308 0.6359 0.0986 0.046 Uiso 1 1 calc R U . . .
C1 C 0.7573(12) 0.3656(9) 0.1723(8) 0.087(3) Uani 1 1 d . . . . .
H1 H 0.8684 0.3190 0.1348 0.131 Uiso 1 1 calc R U . . .
H3 H 0.6601 0.3043 0.1704 0.131 Uiso 1 1 calc R U . . .
H20 H 0.7653 0.3650 0.2588 0.131 Uiso 1 1 calc R U . . .
C2 C 0.4862(6) 0.6862(6) 0.2585(4) 0.0334(10) Uani 1 1 d . . . . .
H19 H 0.5503 0.6106 0.3224 0.040 Uiso 1 1 calc R U . . .
C3 C 0.2833(6) 0.7062(5) 0.3131(4) 0.0289(9) Uani 1 1 d . . . . .
C4 C 0.2826(7) 0.7185(7) 0.4523(5) 0.0438(13) Uani 1 1 d . . . . .
H9 H 0.1630 0.7074 0.5008 0.053 Uiso 1 1 calc R U . . .
H10 H 0.3665 0.6369 0.4946 0.053 Uiso 1 1 calc R U . . .
C5 C 0.3429(9) 0.8889(8) 0.4358(7) 0.0663(19) Uani 1 1 d . . . . .
H2 H 0.2495 0.9553 0.4753 0.080 Uiso 1 1 calc R U . . .
H11 H 0.4526 0.8842 0.4723 0.080 Uiso 1 1 calc R U . . .
C6 C 0.2232(7) 0.8842(6) 0.2469(5) 0.0449(13) Uani 1 1 d . . . . .
C7 C 0.0335(8) 0.9423(8) 0.3014(8) 0.0682(19) Uani 1 1 d . . . . .
H6 H 0.0240 1.0572 0.2865 0.102 Uiso 1 1 calc R U . . .
H7 H 0.0121 0.8961 0.3913 0.102 Uiso 1 1 calc R U . . .
H5 H -0.0542 0.9101 0.2607 0.102 Uiso 1 1 calc R U . . .
C8 C 0.3750(8) 0.9528(7) 0.2913(7) 0.0573(17) Uani 1 1 d . . . . .
H8 H 0.3775 1.0697 0.2631 0.069 Uiso 1 1 calc R U . . .
C9 C 0.5459(7) 0.8580(7) 0.2411(7) 0.0552(16) Uani 1 1 d . . . . .
H12 H 0.6428 0.8555 0.2897 0.066 Uiso 1 1 calc R U . . .
H13 H 0.5861 0.9053 0.1522 0.066 Uiso 1 1 calc R U . . .
C10 C 0.2295(10) 0.9175(9) 0.1021(6) 0.072(2) Uani 1 1 d . . . . .
H14 H 0.1432 0.8571 0.0830 0.108 Uiso 1 1 calc R U . . .
H16 H 0.3481 0.8863 0.0642 0.108 Uiso 1 1 calc R U . . .
H15 H 0.2012 1.0300 0.0686 0.108 Uiso 1 1 calc R U . . .
C11 C 0.1639(6) 0.5816(6) 0.3045(5) 0.0356(11) Uani 1 1 d . . . . .
H18 H 0.1629 0.5844 0.2157 0.043 Uiso 1 1 calc R U . . .
H17 H 0.0415 0.6082 0.3414 0.043 Uiso 1 1 calc R U . . .

loop_
_atom_site_aniso_label
_atom_site_aniso_U_11
_atom_site_aniso_U_22
_atom_site_aniso_U_33
_atom_site_aniso_U_23
_atom_site_aniso_U_13
_atom_site_aniso_U_12
Br1 0.0691(5) 0.0352(3) 0.0708(5) -0.0026(3) 0.0062(3) -0.0103(3)
S1 0.0328(6) 0.0546(8) 0.0352(7) -0.0171(6) -0.0012(5) 0.0000(5)
O1 0.048(2) 0.100(4) 0.040(2) -0.034(2) 0.0050(17) -0.009(2)
O2 0.0290(19) 0.100(4) 0.077(3) -0.049(3) -0.0031(19) -0.003(2)
N1 0.028(2) 0.056(3) 0.035(2) -0.018(2) -0.0032(17) -0.0017(18)
C1 0.104(6) 0.061(5) 0.075(5) -0.006(4) 0.009(4) 0.028(4)
C2 0.032(2) 0.039(3) 0.031(2) -0.011(2) -0.0054(19) -0.0035(19)
C3 0.031(2) 0.030(2) 0.026(2) -0.0066(18) -0.0052(17) -0.0021(18)
C4 0.041(3) 0.064(4) 0.031(3) -0.022(2) -0.003(2) -0.001(2)
C5 0.062(4) 0.070(4) 0.083(5) -0.055(4) 0.001(3) -0.008(3)
C6 0.039(3) 0.032(3) 0.055(3) 0.002(2) -0.002(2) -0.001(2)
C7 0.047(3) 0.049(4) 0.097(5) -0.009(4) 0.000(3) 0.010(3)
C8 0.047(3) 0.039(3) 0.088(5) -0.028(3) 0.012(3) -0.013(2)
C9 0.040(3) 0.053(4) 0.078(4) -0.029(3) 0.005(3) -0.012(3)
C10 0.067(4) 0.066(4) 0.059(4) 0.023(3) -0.008(3) 0.004(3)
C11 0.035(2) 0.035(3) 0.038(3) -0.008(2) -0.003(2) -0.011(2)

loop_
_atom_type_symbol
_atom_type_description
_atom_type_scat_dispersion_real
_atom_type_scat_dispersion_imag
_atom_type_scat_source
C C 0.0033 0.0016 'International Tables Vol C Tables 4.2.6.8 and 6.1.1.4'
H H 0.0000 0.0000 'International Tables Vol C Tables 4.2.6.8 and 6.1.1.4'
N N 0.0061 0.0033 'International Tables Vol C Tables 4.2.6.8 and 6.1.1.4'
O O 0.0106 0.0060 'International Tables Vol C Tables 4.2.6.8 and 6.1.1.4'
S S 0.1246 0.1234 'International Tables Vol C Tables 4.2.6.8 and 6.1.1.4'
Br Br -0.2901 2.4595 'International Tables Vol C Tables 4.2.6.8 and 6.1.1.4'

loop_
_geom_angle_atom_site_label_1
_geom_angle_atom_site_label_2
_geom_angle_atom_site_label_3
_geom_angle
_geom_angle_site_symmetry_1
_geom_angle_site_symmetry_3
_geom_angle_publ_flag
O2 S1 O1 118.1(3) . . ?
O2 S1 N1 108.1(2) . . ?
O1 S1 N1 106.9(2) . . ?
O2 S1 C1 108.8(4) . . ?
O1 S1 C1 106.5(4) . . ?
N1 S1 C1 108.2(3) . . ?
C2 N1 S1 121.4(3) . . ?
C2 N1 H4 119.3 . . ?
S1 N1 H4 119.3 . . ?
S1 C1 H1 109.5 . . ?
S1 C1 H3 109.5 . . ?
H1 C1 H3 109.5 . . ?
S1 C1 H20 109.5 . . ?
H1 C1 H20 109.5 . . ?
H3 C1 H20 109.5 . . ?
N1 C2 C3 113.8(4) . . ?
N1 C2 C9 112.8(4) . . ?
C3 C2 C9 101.9(4) . . ?
N1 C2 H19 109.3 . . ?
C3 C2 H19 109.3 . . ?
C9 C2 H19 109.3 . . ?
C11 C3 C2 117.5(4) . . ?
C11 C3 C4 112.7(4) . . ?
C2 C3 C4 104.7(4) . . ?
C11 C3 C6 115.0(4) . . ?
C2 C3 C6 103.6(4) . . ?
C4 C3 C6 101.6(4) . . ?
C5 C4 C3 103.4(5) . . ?
C5 C4 H9 111.1 . . ?
C3 C4 H9 111.1 . . ?
C5 C4 H10 111.1 . . ?
C3 C4 H10 111.1 . . ?
H9 C4 H10 109.0 . . ?
C8 C5 C4 103.2(4) . . ?
C8 C5 H2 111.1 . . ?
C4 C5 H2 111.1 . . ?
C8 C5 H11 111.1 . . ?
C4 C5 H11 111.1 . . ?
H2 C5 H11 109.1 . . ?
C7 C6 C10 107.1(5) . . ?
C7 C6 C8 113.2(5) . . ?
C10 C6 C8 115.1(5) . . ?
C7 C6 C3 113.6(4) . . ?
C10 C6 C3 114.9(5) . . ?
C8 C6 C3 92.8(4) . . ?
C6 C7 H6 109.5 . . ?
C6 C7 H7 109.5 . . ?
H6 C7 H7 109.5 . . ?
C6 C7 H5 109.5 . . ?
H6 C7 H5 109.5 . . ?
H7 C7 H5 109.5 . . ?
C5 C8 C9 106.8(6) . . ?
C5 C8 C6 102.9(4) . . ?
C9 C8 C6 102.6(4) . . ?
C5 C8 H8 114.4 . . ?
C9 C8 H8 114.4 . . ?
C6 C8 H8 114.4 . . ?
C8 C9 C2 104.3(4) . . ?
C8 C9 H12 110.9 . . ?
C2 C9 H12 110.9 . . ?
C8 C9 H13 110.9 . . ?
C2 C9 H13 110.9 . . ?
H12 C9 H13 108.9 . . ?
C6 C10 H14 109.5 . . ?
C6 C10 H16 109.5 . . ?
H14 C10 H16 109.5 . . ?
C6 C10 H15 109.5 . . ?
H14 C10 H15 109.5 . . ?
H16 C10 H15 109.5 . . ?
C3 C11 Br1 112.4(3) . . ?
C3 C11 H18 109.1 . . ?
Br1 C11 H18 109.1 . . ?
C3 C11 H17 109.1 . . ?
Br1 C11 H17 109.1 . . ?
H18 C11 H17 107.8 . . ?

loop_
_geom_bond_atom_site_label_1
_geom_bond_atom_site_label_2
_geom_bond_distance
_geom_bond_site_symmetry_2
_geom_bond_publ_flag
Br1 C11 1.966(5) . ?
S1 O2 1.428(4) . ?
S1 O1 1.441(4) . ?
S1 N1 1.613(4) . ?
S1 C1 1.759(7) . ?
N1 C2 1.463(6) . ?
N1 H4 0.8600 . ?
C1 H1 0.9600 . ?
C1 H3 0.9600 . ?
C1 H20 0.9600 . ?
C2 C3 1.554(6) . ?
C2 C9 1.557(7) . ?
C2 H19 0.9800 . ?
C3 C11 1.512(6) . ?
C3 C4 1.557(6) . ?
C3 C6 1.575(7) . ?
C4 C5 1.550(8) . ?
C4 H9 0.9700 . ?
C4 H10 0.9700 . ?
C5 C8 1.531(10) . ?
C5 H2 0.9700 . ?
C5 H11 0.9700 . ?
C6 C7 1.534(8) . ?
C6 C10 1.536(9) . ?
C6 C8 1.547(8) . ?
C7 H6 0.9600 . ?
C7 H7 0.9600 . ?
C7 H5 0.9600 . ?
C8 C9 1.542(8) . ?
C8 H8 0.9800 . ?
C9 H12 0.9700 . ?
C9 H13 0.9700 . ?
C10 H14 0.9600 . ?
C10 H16 0.9600 . ?
C10 H15 0.9600 . ?
C11 H18 0.9700 . ?
C11 H17 0.9700 . ?

loop_
_geom_hbond_atom_site_label_D
_geom_hbond_atom_site_label_H
_geom_hbond_atom_site_label_A
_geom_hbond_distance_DH
_geom_hbond_distance_HA
_geom_hbond_distance_DA
_geom_hbond_angle_DHA
_geom_hbond_site_symmetry_A
C11 H18 O1 0.97 2.50 3.331(6) 143.4 2_665
N1 H4 O1 0.86 2.33 2.995(6) 134.1 2_665
C11 H18 O1 0.97 2.50 3.331(6) 143.4 2_665
N1 H4 O1 0.86 2.33 2.995(6) 134.1 2_665
C11 H18 O1 0.97 2.50 3.331(6) 143.4 2_665
N1 H4 O1 0.86 2.33 2.995(6) 134.1 2_665
C11 H18 O1 0.97 2.50 3.331(6) 143.4 2_665
N1 H4 O1 0.86 2.33 2.995(6) 134.1 2_665
N1 H4 O1 0.86 2.33 2.995(6) 134.1 2_665
C11 H18 O1 0.97 2.50 3.331(6) 143.4 2_665
N1 H4 O1 0.86 2.33 2.995(6) 134.1 2_665
C11 H18 O1 0.97 2.50 3.331(6) 143.4 2_665
N1 H4 O1 0.86 2.33 2.995(6) 134.1 2_665
C11 H18 O1 0.97 2.50 3.331(6) 143.4 2_665
N1 H4 O1 0.86 2.33 2.995(6) 134.1 2_665
C11 H18 O1 0.97 2.50 3.331(6) 143.4 2_665

loop_
_geom_torsion_atom_site_label_1
_geom_torsion_atom_site_label_2
_geom_torsion_atom_site_label_3
_geom_torsion_atom_site_label_4
_geom_torsion
_geom_torsion_site_symmetry_1
_geom_torsion_site_symmetry_2
_geom_torsion_site_symmetry_3
_geom_torsion_site_symmetry_4
_geom_torsion_publ_flag
O2 S1 N1 C2 -39.1(5) . . . . ?
O1 S1 N1 C2 -167.2(4) . . . . ?
C1 S1 N1 C2 78.5(5) . . . . ?
S1 N1 C2 C3 -165.5(3) . . . . ?
S1 N1 C2 C9 79.0(5) . . . . ?
N1 C2 C3 C11 39.4(6) . . . . ?
C9 C2 C3 C11 161.2(4) . . . . ?
N1 C2 C3 C4 165.3(4) . . . . ?
C9 C2 C3 C4 -73.0(5) . . . . ?
N1 C2 C3 C6 -88.6(5) . . . . ?
C9 C2 C3 C6 33.2(5) . . . . ?
C11 C3 C4 C5 -157.8(4) . . . . ?
C2 C3 C4 C5 73.5(5) . . . . ?
C6 C3 C4 C5 -34.1(5) . . . . ?
C3 C4 C5 C8 -1.2(6) . . . . ?
C11 C3 C6 C7 59.6(6) . . . . ?
C2 C3 C6 C7 -170.8(5) . . . . ?
C4 C3 C6 C7 -62.4(6) . . . . ?
C11 C3 C6 C10 -64.1(6) . . . . ?
C2 C3 C6 C10 65.4(5) . . . . ?
C4 C3 C6 C10 173.8(5) . . . . ?
C11 C3 C6 C8 176.5(4) . . . . ?
C2 C3 C6 C8 -54.0(4) . . . . ?
C4 C3 C6 C8 54.4(4) . . . . ?
C4 C5 C8 C9 -70.5(6) . . . . ?
C4 C5 C8 C6 37.1(6) . . . . ?
C7 C6 C8 C5 61.1(6) . . . . ?
C10 C6 C8 C5 -175.3(5) . . . . ?
C3 C6 C8 C5 -56.1(5) . . . . ?
C7 C6 C8 C9 171.8(5) . . . . ?
C10 C6 C8 C9 -64.5(7) . . . . ?
C3 C6 C8 C9 54.7(5) . . . . ?
C5 C8 C9 C2 70.7(6) . . . . ?
C6 C8 C9 C2 -37.1(6) . . . . ?
N1 C2 C9 C8 124.4(5) . . . . ?
C3 C2 C9 C8 1.9(6) . . . . ?
C2 C3 C11 Br1 59.0(5) . . . . ?
C4 C3 C11 Br1 -62.8(5) . . . . ?
C6 C3 C11 Br1 -178.6(3) . . . . ?
